data_4503247
loop_
_publ_author_name
'Wenger, Mazal'
'Bernstein, Joel'

_publ_section_title
;
 An Alternate Crystal Form of Gabapentin: A Cocrystal with Oxalic Acid
;
_journal_issue 5
_journal_name_full 'Crystal Growth &amp; Design'
_journal_page_first 1595
_journal_paper_doi 10.1021/cg7008732
_journal_volume 8
_journal_year 2008
_chemical_formula_sum 'C9 H19 N O6'
_chemical_formula_weight 237.25
_chemical_name_systematic
; 
 ? 
;
_space_group_IT_number 14
_symmetry_space_group_name_Hall '-P 2yn'
_symmetry_space_group_name_H-M 'P 1 21/n 1'
_atom_sites_solution_hydrogens geom
_atom_sites_solution_primary direct
_atom_sites_solution_secondary difmap
_audit_creation_method SHELXL-97
_cell_angle_alpha 90.00
_cell_angle_beta 94.388(9)
_cell_angle_gamma 90.00
_cell_formula_units_Z 4
_cell_length_a 6.150(3)
_cell_length_b 8.276(4)
_cell_length_c 21.434(10)
_cell_measurement_temperature 293(2)
_cell_volume 1087.7(9)
_computing_structure_refinement 'SHELXL-97 (Sheldrick, 1997)'
_computing_structure_solution 'SHELXS-97 (Sheldrick, 1990)'
_diffrn_ambient_temperature 293(2)
_diffrn_measured_fraction_theta_full 0.914
_diffrn_measured_fraction_theta_max 0.914
_diffrn_radiation_monochromator graphite
_diffrn_radiation_source 'fine-focus sealed tube'
_diffrn_radiation_type MoK\a
_diffrn_radiation_wavelength 0.71073
_diffrn_reflns_av_R_equivalents 0.0349
_diffrn_reflns_av_sigmaI/netI 0.0459
_diffrn_reflns_limit_h_max 8
_diffrn_reflns_limit_h_min -8
_diffrn_reflns_limit_k_max 10
_diffrn_reflns_limit_k_min -10
_diffrn_reflns_limit_l_max 12
_diffrn_reflns_limit_l_min -28
_diffrn_reflns_number 6575
_diffrn_reflns_theta_full 28.38
_diffrn_reflns_theta_max 28.38
_diffrn_reflns_theta_min 1.91
_exptl_absorpt_coefficient_mu 0.121
_exptl_crystal_density_diffrn 1.449
_exptl_crystal_density_method 'not measured'
_exptl_crystal_F_000 512
_refine_diff_density_max 0.295
_refine_diff_density_min -0.257
_refine_diff_density_rms 0.063
_refine_ls_extinction_method none
_refine_ls_goodness_of_fit_ref 0.977
_refine_ls_hydrogen_treatment mixed
_refine_ls_matrix_type full
_refine_ls_number_parameters 208
_refine_ls_number_reflns 2493
_refine_ls_number_restraints 0
_refine_ls_restrained_S_all 0.977
_refine_ls_R_factor_all 0.0743
_refine_ls_R_factor_gt 0.0474
_refine_ls_shift/su_max 0.001
_refine_ls_shift/su_mean 0.000
_refine_ls_structure_factor_coef Fsqd
_refine_ls_weighting_details 'calc w=1/[\s^2^(Fo^2^)+(0.0836P)^2^+0.0000P] where P=(Fo^2^+2Fc^2^)/3'
_refine_ls_weighting_scheme calc
_refine_ls_wR_factor_gt 0.1169
_refine_ls_wR_factor_ref 0.1331
_reflns_number_gt 1695
_reflns_number_total 2493
_reflns_threshold_expression >2sigma(I)
_cod_data_source_file cg7008732-file002.cif
_cod_data_source_block mw066_1
_cod_original_cell_volume 1087.9(9)
_cod_database_code 4503247

loop_
_symmetry_equiv_pos_as_xyz
'x, y, z'
'-x+1/2, y+1/2, -z+1/2'
'-x, -y, -z'
'x-1/2, -y-1/2, z-1/2'

loop_
_atom_site_label
_atom_site_type_symbol
_atom_site_fract_x
_atom_site_fract_y
_atom_site_fract_z
_atom_site_U_iso_or_equiv
_atom_site_adp_type
_atom_site_occupancy
_atom_site_symmetry_multiplicity
_atom_site_calc_flag
O4 O 0.73973(17) 0.43944(14) 0.01811(5) 0.0376(3) Uani 1 1 d
N1 N 0.0277(2) 0.05785(16) 0.39237(7) 0.0287(3) Uani 1 1 d
O3 O 1.02643(17) 0.51363(14) 0.08136(5) 0.0369(3) Uani 1 1 d
C10 C 0.9303(2) 0.48547(17) 0.02857(6) 0.0254(3) Uani 1 1 d
O1 O 0.2443(2) 0.39006(18) 0.21198(5) 0.0522(4) Uani 1 1 d
O2 O -0.1098(2) 0.40080(18) 0.18239(6) 0.0511(4) Uani 1 1 d
C1 C 0.0388(2) 0.33691(18) 0.34150(6) 0.0289(3) Uani 1 1 d
C8 C -0.0639(3) 0.22490(19) 0.38874(7) 0.0304(4) Uani 1 1 d
C9 C 0.0564(3) 0.3581(2) 0.22116(7) 0.0348(4) Uani 1 1 d
C2 C 0.2841(3) 0.3610(2) 0.35773(8) 0.0371(4) Uani 1 1 d
C7 C -0.0096(3) 0.2605(2) 0.27611(7) 0.0391(4) Uani 1 1 d
C3 C 0.3338(3) 0.4464(3) 0.42044(9) 0.0515(5) Uani 1 1 d
C6 C -0.0764(3) 0.5022(2) 0.34406(8) 0.0406(4) Uani 1 1 d
C5 C -0.0271(4) 0.5904(2) 0.40637(10) 0.0555(6) Uani 1 1 d
C4 C 0.2173(4) 0.6076(3) 0.42201(10) 0.0648(7) Uani 1 1 d
H9 H 0.337(3) 0.425(2) 0.3242(8) 0.037(4) Uiso 1 1 d
H8 H 0.294(3) 0.380(3) 0.4555(11) 0.061(6) Uiso 1 1 d
H12 H -0.051(3) -0.005(2) 0.4189(9) 0.051(5) Uiso 1 1 d
H5 H -0.026(3) 0.569(2) 0.3104(9) 0.046(5) Uiso 1 1 d
H13 H 0.180(4) 0.049(2) 0.4111(10) 0.065(6) Uiso 1 1 d
H6 H -0.233(4) 0.488(2) 0.3361(9) 0.050(5) Uiso 1 1 d
H10 H 0.365(3) 0.257(2) 0.3586(8) 0.038(5) Uiso 1 1 d
H3 H -0.105(4) 0.695(3) 0.4051(10) 0.063(6) Uiso 1 1 d
H11 H 0.019(3) 0.012(2) 0.3593(10) 0.046(6) Uiso 1 1 d
H7 H 0.500(4) 0.458(2) 0.4291(9) 0.057(6) Uiso 1 1 d
H2 H 0.273(4) 0.681(3) 0.3920(12) 0.080(7) Uiso 1 1 d
H4 H -0.094(3) 0.531(3) 0.4438(11) 0.064(6) Uiso 1 1 d
H14 H -0.058(4) 0.444(3) 0.1458(13) 0.086(8) Uiso 1 1 d
H19 H -0.046(3) 0.270(2) 0.4306(8) 0.034(4) Uiso 1 1 d
H18 H -0.220(3) 0.213(2) 0.3772(7) 0.035(4) Uiso 1 1 d
H20 H 0.067(3) 0.162(3) 0.2742(9) 0.048(5) Uiso 1 1 d
H16 H -0.165(4) 0.241(2) 0.2684(9) 0.054(6) Uiso 1 1 d
H17 H 0.252(4) 0.654(3) 0.4673(12) 0.077(7) Uiso 1 1 d

loop_
_atom_site_aniso_label
_atom_site_aniso_U_11
_atom_site_aniso_U_22
_atom_site_aniso_U_33
_atom_site_aniso_U_23
_atom_site_aniso_U_13
_atom_site_aniso_U_12
O4 0.0298(6) 0.0555(8) 0.0286(6) -0.0045(5) 0.0086(4) -0.0068(5)
N1 0.0337(7) 0.0299(7) 0.0232(7) 0.0032(5) 0.0067(6) 0.0006(5)
O3 0.0355(6) 0.0543(7) 0.0213(6) -0.0003(5) 0.0061(4) -0.0065(5)
C10 0.0297(7) 0.0250(7) 0.0221(7) 0.0003(5) 0.0067(6) 0.0019(6)
O1 0.0454(7) 0.0755(9) 0.0365(7) 0.0118(6) 0.0084(6) -0.0098(6)
O2 0.0425(7) 0.0796(10) 0.0319(7) 0.0188(6) 0.0070(5) -0.0016(6)
C1 0.0331(8) 0.0301(8) 0.0240(7) 0.0027(6) 0.0060(6) -0.0016(6)
C8 0.0316(8) 0.0311(8) 0.0297(8) 0.0035(6) 0.0104(6) 0.0001(6)
C9 0.0430(9) 0.0368(9) 0.0253(8) -0.0017(6) 0.0069(7) -0.0049(7)
C2 0.0332(8) 0.0439(10) 0.0351(9) 0.0072(7) 0.0077(7) -0.0058(7)
C7 0.0518(11) 0.0376(10) 0.0286(8) 0.0027(7) 0.0068(7) -0.0101(8)
C3 0.0500(11) 0.0691(14) 0.0347(10) 0.0053(9) -0.0008(8) -0.0217(10)
C6 0.0478(11) 0.0325(9) 0.0425(10) 0.0081(7) 0.0097(8) 0.0059(8)
C5 0.0887(16) 0.0308(10) 0.0495(11) -0.0038(8) 0.0215(11) 0.0058(10)
C4 0.1015(19) 0.0521(13) 0.0419(11) -0.0084(9) 0.0118(11) -0.0341(13)

loop_
_atom_type_symbol
_atom_type_description
_atom_type_scat_dispersion_real
_atom_type_scat_dispersion_imag
_atom_type_scat_source
C C 0.0033 0.0016 'International Tables Vol C Tables 4.2.6.8 and 6.1.1.4'
H H 0.0000 0.0000 'International Tables Vol C Tables 4.2.6.8 and 6.1.1.4'
N N 0.0061 0.0033 'International Tables Vol C Tables 4.2.6.8 and 6.1.1.4'
O O 0.0106 0.0060 'International Tables Vol C Tables 4.2.6.8 and 6.1.1.4'

loop_
_geom_angle_atom_site_label_1
_geom_angle_atom_site_label_2
_geom_angle_atom_site_label_3
_geom_angle
_geom_angle_site_symmetry_3
C8 N1 H12 109.7(12) .
C8 N1 H13 115.3(12) .
H12 N1 H13 103.5(16) .
C8 N1 H11 113.1(15) .
H12 N1 H11 105.8(19) .
H13 N1 H11 108.6(19) .
O4 C10 O3 126.44(12) .
O4 C10 C10 118.24(15) 3_765
O3 C10 C10 115.32(16) 3_765
C9 O2 H14 109.5(16) .
C2 C1 C8 111.95(13) .
C2 C1 C6 108.84(14) .
C8 C1 C6 107.27(13) .
C2 C1 C7 112.11(13) .
C8 C1 C7 106.81(13) .
C6 C1 C7 109.73(14) .
N1 C8 C1 114.76(12) .
N1 C8 H19 106.9(10) .
C1 C8 H19 110.6(10) .
N1 C8 H18 106.0(10) .
C1 C8 H18 109.8(10) .
H19 C8 H18 108.5(14) .
O1 C9 O2 122.78(15) .
O1 C9 C7 123.95(16) .
O2 C9 C7 113.22(15) .
C3 C2 C1 112.74(14) .
C3 C2 H9 109.9(10) .
C1 C2 H9 106.5(10) .
C3 C2 H10 108.5(10) .
C1 C2 H10 112.0(10) .
H9 C2 H10 107.0(14) .
C9 C7 C1 116.38(14) .
C9 C7 H20 105.3(12) .
C1 C7 H20 109.3(12) .
C9 C7 H16 106.0(12) .
C1 C7 H16 110.1(12) .
H20 C7 H16 109.6(16) .
C4 C3 C2 111.30(17) .
C4 C3 H8 109.3(13) .
C2 C3 H8 111.9(13) .
C4 C3 H7 112.2(11) .
C2 C3 H7 109.3(11) .
H8 C3 H7 102.6(17) .
C5 C6 C1 113.11(15) .
C5 C6 H5 108.7(11) .
C1 C6 H5 107.7(11) .
C5 C6 H6 109.7(12) .
C1 C6 H6 109.7(12) .
H5 C6 H6 107.8(16) .
C4 C5 C6 111.30(17) .
C4 C5 H3 113.1(13) .
C6 C5 H3 109.2(13) .
C4 C5 H4 108.3(12) .
C6 C5 H4 112.2(12) .
H3 C5 H4 102.4(18) .
C3 C4 C5 111.93(17) .
C3 C4 H2 110.2(15) .
C5 C4 H2 107.8(15) .
C3 C4 H17 106.0(13) .
C5 C4 H17 111.6(13) .
H2 C4 H17 109(2) .

loop_
_geom_bond_atom_site_label_1
_geom_bond_atom_site_label_2
_geom_bond_distance
_geom_bond_site_symmetry_2
O4 C10 1.2368(18) .
N1 C8 1.493(2) .
N1 H12 0.93(2) .
N1 H13 0.99(3) .
N1 H11 0.80(2) .
O3 C10 1.2575(18) .
C10 C10 1.566(3) 3_765
O1 C9 1.216(2) .
O2 C9 1.316(2) .
O2 H14 0.94(3) .
C1 C2 1.535(2) .
C1 C8 1.543(2) .
C1 C6 1.544(2) .
C1 C7 1.546(2) .
C8 H19 0.970(18) .
C8 H18 0.979(18) .
C9 C7 1.509(2) .
C2 C3 1.529(3) .
C2 H9 0.970(18) .
C2 H10 0.993(18) .
C7 H20 0.95(2) .
C7 H16 0.97(2) .
C3 C4 1.516(3) .
C3 H8 0.98(2) .
C3 H7 1.03(2) .
C6 C5 1.532(3) .
C6 H5 0.98(2) .
C6 H6 0.97(2) .
C5 C4 1.521(3) .
C5 H3 0.99(2) .
C5 H4 1.05(2) .
C4 H2 0.96(3) .
C4 H17 1.05(3) .

loop_
_geom_torsion_atom_site_label_1
_geom_torsion_atom_site_label_2
_geom_torsion_atom_site_label_3
_geom_torsion_atom_site_label_4
_geom_torsion
C2 C1 C8 N1 -60.99(18)
C6 C1 C8 N1 179.68(14)
C7 C1 C8 N1 62.09(18)
C8 C1 C2 C3 -63.70(19)
C6 C1 C2 C3 54.70(19)
C7 C1 C2 C3 176.27(15)
O1 C9 C7 C1 65.3(2)
O2 C9 C7 C1 -117.02(18)
C2 C1 C7 C9 -62.9(2)
C8 C1 C7 C9 174.14(15)
C6 C1 C7 C9 58.2(2)
C1 C2 C3 C4 -56.1(2)
C2 C1 C6 C5 -53.99(19)
C8 C1 C6 C5 67.33(19)
C7 C1 C6 C5 -177.00(15)
C1 C6 C5 C4 54.3(2)
C2 C3 C4 C5 54.6(2)
C6 C5 C4 C3 -53.7(2)
